data_2104891
loop_
_publ_author_name
'Chainok, Kittipong'
'Haller, Kenneth J.'
'Rae, A. David'
'Willis, Anthony C.'
'Williams, Ian D.'

_publ_section_title
;
 Investigation of the structure and phase transitions of the polymeric
 inorganic--organic hybrids: [<i>M</i>(Im)~4~V~2~O~6~]~{\\infty ~};
 <i>M</i> = Mn, Co, Ni, Im = imidazole
;
_journal_coeditor_code GW5007
_journal_issue 1
_journal_name_full 'Acta Crystallographica Section B'
_journal_page_first 41
_journal_page_last 52
_journal_paper_doi 10.1107/S0108768110042941
_journal_volume 67
_journal_year 2011
_chemical_formula_iupac '[Mn(C3 H4 N2)4 V2 O6]'
_chemical_formula_moiety 'C12 H16 Mn N8 O6 V2'
_chemical_formula_structural '[Mn(C3 H4 N2)4 V2 O6]'
_chemical_formula_sum 'C12 H16 Mn N8 O6 V2'
_chemical_formula_weight 525.13
_chemical_name_systematic
;
catena-tetrakis(imidazole)-tetrakis(\m~2~-oxo)-dioxo-manganese(ii)-di-vanadium
;
_space_group_IT_number 88
_symmetry_cell_setting tetragonal
_symmetry_space_group_name_Hall '-I 4ad'
_symmetry_space_group_name_H-M 'I 41/a :2'
_cell_angle_alpha 90.00
_cell_angle_beta 90.00
_cell_angle_gamma 90.00
_cell_formula_units_Z 32
_cell_length_a 23.0354(3)
_cell_length_b 23.0354(3)
_cell_length_c 29.6005(3)
_cell_measurement_reflns_used 65033
_cell_measurement_temperature 100(2)
_cell_measurement_theta_max 30.03
_cell_measurement_theta_min 2.55
_cell_volume 15706.9(3)
_computing_cell_refinement 'HKL Scalepack (Otwinowski & Minor 1997)'
_computing_data_collection 'Collect (Nonius BV, 1997-2000)'
_computing_data_reduction 'Denzo and Scalepak (Otwinowski & Minor, 1997)'
_computing_molecular_graphics 'ORTEP (Burnett & Johnson, 1996) and Diamond V.3e (Brandenburg & Putz, 2006)'
_computing_publication_material 'RAELS06 (Rae, 2006)'
_computing_structure_refinement 'RAELS06 (Rae, 2006)'
_computing_structure_solution 'SIR97 (Altomare, et al.,  1999)'
_diffrn_ambient_temperature 100(2)
_diffrn_measured_fraction_theta_full 0.997
_diffrn_measured_fraction_theta_max 0.997
_diffrn_measurement_device_type 'Enraf-Nonius KappaCCD'
_diffrn_measurement_method '\f scan plus \w scans with \k offsets'
_diffrn_radiation_monochromator graphite
_diffrn_radiation_source 'fine-focus sealed tube'
_diffrn_radiation_type MoK\a
_diffrn_radiation_wavelength 0.71073
_diffrn_reflns_av_R_equivalents 0.0580
_diffrn_reflns_av_sigmaI/netI 0.0282
_diffrn_reflns_limit_h_max 32
_diffrn_reflns_limit_h_min -31
_diffrn_reflns_limit_k_max 32
_diffrn_reflns_limit_k_min -32
_diffrn_reflns_limit_l_max 41
_diffrn_reflns_limit_l_min -30
_diffrn_reflns_number 106159
_diffrn_reflns_reduction_process
;
Lorentz and polarization correction applied
;
_diffrn_reflns_theta_full 30.03
_diffrn_reflns_theta_max 30.03
_diffrn_reflns_theta_min 2.55
_exptl_absorpt_coefficient_mu 1.61
_exptl_absorpt_correction_T_max 0.767
_exptl_absorpt_correction_T_min 0.684
_exptl_absorpt_correction_type multi-scan
_exptl_absorpt_process_details
;
from symmetry-related measurements
Sortav (Blessing 1995)
;
_exptl_crystal_colour Orange-yellow
_exptl_crystal_density_diffrn 1.777
_exptl_crystal_density_method 'not measured'
_exptl_crystal_description Hexagonal
_exptl_crystal_F_000 8416.0
_exptl_crystal_size_max 0.16
_exptl_crystal_size_mid 0.14
_exptl_crystal_size_min 0.09
_refine_diff_density_max 1.216
_refine_diff_density_min -0.980
_refine_ls_extinction_method none
_refine_ls_goodness_of_fit_all 1.4695
_refine_ls_goodness_of_fit_ref 1.4695
_refine_ls_hydrogen_treatment constr
_refine_ls_matrix_type full
_refine_ls_number_parameters 317
_refine_ls_number_reflns 8019
_refine_ls_number_restraints 2
_refine_ls_R_factor_all 0.0422
_refine_ls_R_factor_gt 0.0316
_refine_ls_shift/su_max 0.2
_refine_ls_structure_factor_coef F
_refine_ls_weighting_details 'w = 1/[\s(F)^2^ + (0.0004F)^2^]'
_refine_ls_weighting_scheme calc
_refine_ls_wR_factor_ref 0.0458
_reflns_number_gt 8019
_reflns_number_total 11464
_reflns_threshold_expression I>3\s(I)
_cod_data_source_file gw5007.cif
_cod_data_source_block Mn_100K
_cod_original_sg_symbol_H-M 'I 41/a'
_cod_database_code 2104891

loop_
_symmetry_equiv_pos_as_xyz
'x, y, z'
'-y+3/4, x+1/4, z+1/4'
'-x, -y+1/2, z'
'y+1/4, -x+1/4, z+1/4'
'-x, -y, -z'
'y+3/4, -x+1/4, -z+1/4'
'x, y+1/2, -z'
'-y+1/4, x+1/4, -z+1/4'
'x+1/2, y+1/2, z+1/2'
'-y+5/4, x+3/4, z+3/4'
'-x+1/2, -y+1, z+1/2'
'y+3/4, -x+3/4, z+3/4'
'-x+1/2, -y+1/2, -z+1/2'
'y+5/4, -x+3/4, -z+3/4'
'x+1/2, y+1, -z+1/2'
'-y+3/4, x+3/4, -z+3/4'

loop_
_atom_site_aniso_label
_atom_site_aniso_U_11
_atom_site_aniso_U_22
_atom_site_aniso_U_33
_atom_site_aniso_U_12
_atom_site_aniso_U_13
_atom_site_aniso_U_23
Mn1 0.00990(10) 0.0118(2) 0.0097(2) -0.00090(10) 0.00070(10) -0.00030(10)
Mn2 0.0112(2) 0.0095(2) 0.0101(2) 0.0007(2) 0.00000(10) 0.00000(10)
Mn3 0.0118(2) 0.0096(2) 0.0096(2) 0.0011(2) 0.00000(10) 0.00000(10)
V1 0.0094(2) 0.0102(2) 0.0117(2) 0.00000(10) -0.00070(10) -0.00070(10)
V2 0.0105(2) 0.0088(2) 0.0122(2) 0.00010(10) 0.00020(10) -0.00160(10)
V3 0.0096(2) 0.0102(2) 0.0094(2) -0.00010(10) 0.00170(10) -0.00020(10)
V4 0.0111(2) 0.0090(2) 0.0099(2) 0.00060(10) 0.00090(10) 0.00110(10)
O1 0.0113(7) 0.0196(8) 0.0209(8) -0.0018(6) -0.0004(6) -0.0043(6)
O2 0.0134(7) 0.0157(7) 0.0185(7) -0.0017(6) -0.0005(5) -0.0050(5)
O3 0.0231(8) 0.0215(8) 0.0196(8) -0.0025(6) -0.0029(6) 0.0057(6)
O4 0.0170(7) 0.0108(7) 0.0222(8) 0.0012(6) -0.0028(6) -0.0023(6)
O5 0.0177(7) 0.0145(7) 0.0144(7) 0.0027(6) -0.0021(5) -0.0023(5)
O6 0.0212(8) 0.0185(8) 0.0185(7) 0.0022(6) 0.0067(6) -0.0003(6)
O7 0.0120(7) 0.0186(8) 0.0245(8) -0.0004(6) 0.0014(6) 0.0041(6)
O8 0.0140(7) 0.0173(7) 0.0135(7) -0.0010(6) 0.0024(5) 0.0026(5)
O9 0.0264(8) 0.0203(8) 0.0135(7) -0.0070(6) 0.0040(6) -0.0039(6)
O10 0.0213(8) 0.0117(7) 0.0186(7) 0.0025(6) 0.0034(6) 0.0031(5)
O11 0.0194(8) 0.0142(7) 0.0133(7) 0.0042(6) 0.0033(5) 0.0017(5)
O12 0.0199(8) 0.0214(8) 0.0160(7) 0.0010(6) -0.0044(6) 0.0003(6)
N11 0.0154(6) 0.0162(5) 0.0154(5) -0.0013(4) 0.0004(4) -0.0019(4)
N12 0.0250(7) 0.0178(5) 0.0175(5) -0.0003(5) -0.0021(5) -0.0038(4)
C11 0.0189(5) 0.0166(5) 0.0171(5) -0.0023(4) -0.0013(4) -0.0026(4)
C12 0.0242(7) 0.0200(6) 0.0164(5) 0.0026(5) 0.0008(4) -0.0032(4)
C13 0.0179(6) 0.0191(6) 0.0160(5) 0.0008(4) 0.0019(4) -0.0021(4)
N21A 0.0208(6) 0.0209(6) 0.0111(6) 0.0004(5) 0.0000(5) 0.0031(4)
N22A 0.0374(10) 0.0261(6) 0.0376(9) -0.0015(6) 0.0055(7) 0.0143(5)
C21A 0.0260(6) 0.0219(6) 0.0187(7) -0.0033(5) 0.0016(5) 0.0043(5)
C22A 0.0369(10) 0.0486(8) 0.0770(12) 0.0023(7) -0.0014(9) 0.0457(8)
C23A 0.0283(7) 0.0495(8) 0.0619(10) -0.0031(6) -0.0108(7) 0.0403(8)
N21B 0.0208(6) 0.0209(6) 0.0111(6) 0.0004(5) 0.0000(5) 0.0031(4)
N22B 0.0361(10) 0.0537(8) 0.0836(12) 0.0014(8) -0.0044(9) 0.0515(9)
C21B 0.0277(7) 0.0492(8) 0.0598(10) -0.0038(6) -0.0116(7) 0.0392(8)
C22B 0.0379(11) 0.0279(6) 0.0423(9) -0.0001(5) 0.0059(7) 0.0177(6)
C23B 0.0270(6) 0.0220(6) 0.0198(7) -0.0031(5) 0.0020(5) 0.0048(5)
N31 0.0160(5) 0.0132(6) 0.0145(5) 0.0008(4) 0.0000(4) -0.0009(4)
N32 0.0224(6) 0.0255(7) 0.0181(5) -0.0073(5) -0.0048(4) 0.0048(4)
C31 0.0209(5) 0.0176(6) 0.0140(5) -0.0038(4) -0.0012(4) -0.0008(4)
C32 0.0180(5) 0.0255(8) 0.0255(7) -0.0014(4) -0.0047(4) 0.0075(5)
C33 0.0159(5) 0.0174(6) 0.0219(6) 0.0028(4) -0.0011(4) 0.0023(4)
N41 0.0172(6) 0.0170(6) 0.0151(5) -0.0008(4) 0.0015(4) -0.0007(4)
N42 0.0226(6) 0.0238(7) 0.0187(5) 0.0007(5) 0.0059(5) -0.0007(4)
C41 0.0229(6) 0.0193(6) 0.0181(6) -0.0006(5) 0.0054(5) -0.0023(4)
C42 0.0239(6) 0.0271(7) 0.0219(6) -0.0051(5) 0.0079(5) -0.0018(5)
C43 0.0253(7) 0.0227(6) 0.0223(6) -0.0071(5) 0.0083(5) -0.0036(5)
N51 0.0164(6) 0.0156(6) 0.0143(5) -0.0019(5) 0.0010(4) -0.0003(4)
N52 0.0268(6) 0.0287(7) 0.0226(6) -0.0038(6) 0.0012(5) 0.0102(5)
C51 0.0199(5) 0.0331(7) 0.0257(6) -0.0049(5) 0.0014(5) 0.0134(6)
C52 0.0263(6) 0.0222(7) 0.0188(6) 0.0005(6) -0.0010(5) 0.0043(5)
C53 0.0193(5) 0.0271(7) 0.0217(6) 0.0016(6) 0.0004(5) 0.0075(5)
N61 0.0166(7) 0.0172(5) 0.0169(5) -0.0026(5) 0.0020(5) -0.0018(4)
N62 0.0270(8) 0.0259(6) 0.0220(5) 0.0013(5) 0.0009(5) -0.0084(5)
C61 0.0292(9) 0.0245(5) 0.0193(6) -0.0055(5) 0.0078(5) -0.0057(4)
C62 0.0552(12) 0.0194(5) 0.0250(7) -0.0022(5) -0.0005(7) -0.0062(5)
C63 0.0601(12) 0.0174(6) 0.0228(6) -0.0096(5) 0.0065(6) -0.0034(4)
N71 0.0164(5) 0.0154(6) 0.0129(5) 0.0013(4) 0.0001(4) 0.0005(4)
N72 0.0227(6) 0.0261(7) 0.0160(5) -0.0059(5) 0.0045(4) -0.0036(4)
C71 0.0217(5) 0.0189(6) 0.0134(6) -0.0021(4) 0.0019(4) 0.0011(4)
C72 0.0193(5) 0.0298(8) 0.0227(7) 0.0007(4) 0.0054(5) -0.0046(5)
C73 0.0179(5) 0.0227(7) 0.0209(6) 0.0052(5) 0.0029(4) 0.0000(4)
N81 0.0170(5) 0.0163(6) 0.0144(5) 0.0020(4) -0.0012(4) -0.0003(4)
N82 0.0183(6) 0.0234(7) 0.0161(5) 0.0013(4) -0.0028(4) 0.0013(4)
C81 0.0185(6) 0.0214(6) 0.0166(5) 0.0048(5) -0.0029(4) -0.0008(4)
C82 0.0223(7) 0.0204(7) 0.0157(5) -0.0011(5) -0.0037(5) 0.0001(4)
C83 0.0233(7) 0.0172(6) 0.0164(5) 0.0017(4) -0.0041(5) -0.0018(4)

loop_
_atom_site_label
_atom_site_fract_x
_atom_site_fract_y
_atom_site_fract_z
_atom_site_U_iso_or_equiv
_atom_site_calc_flag
_atom_site_calc_attached_atom
_atom_site_occupancy
Mn1 0.749760(10) 0.495520(10) 0.452390(10) 0.01050(10) d . 1.000
Mn2 1.00000 0.25000 0.489520(10) 0.01030(10) d . 1.000
Mn3 0.50000 0.75000 0.484370(10) 0.01040(10) d . 1.000
V1 0.911790(10) 0.513830(10) 0.449880(10) 0.01040(10) d . 1.000
V2 0.986150(10) 0.411450(10) 0.496040(10) 0.01050(10) d . 1.000
V3 0.584200(10) 0.483180(10) 0.446590(10) 0.00970(10) d . 1.000
V4 0.515230(10) 0.590160(10) 0.494470(10) 0.01000(10) d . 1.000
O1 0.84265(6) 0.50075(6) 0.46053(5) 0.0173(3) d . 1.000
O2 0.94324(6) 0.55721(6) 0.49399(4) 0.0159(3) d . 1.000
O3 0.91703(6) 0.54609(6) 0.40076(5) 0.0214(3) d . 1.000
O4 0.99463(6) 0.34219(6) 0.48446(5) 0.0167(3) d . 1.000
O5 0.95193(6) 0.44582(6) 0.44783(4) 0.0155(3) d . 1.000
O6 0.94443(6) 0.41840(6) 0.54051(5) 0.0194(3) d . 1.000
O7 0.65431(6) 0.49087(6) 0.45420(5) 0.0184(3) d . 1.000
O8 0.55494(6) 0.43992(6) 0.49165(4) 0.0149(3) d . 1.000
O9 0.57402(6) 0.45383(6) 0.39635(4) 0.0201(3) d . 1.000
O10 0.50722(6) 0.65821(6) 0.47931(5) 0.0172(3) d . 1.000
O11 0.54778(6) 0.55278(6) 0.44683(4) 0.0156(3) d . 1.000
O12 0.55690(6) 0.58685(6) 0.53904(4) 0.0191(3) d . 1.000
N11 0.76200(6) 0.43004(5) 0.39626(4) 0.0157(4) d . 1.000
N12 0.74085(6) 0.36262(5) 0.34601(4) 0.0201(4) d . 1.000
C11 0.72271(5) 0.39205(6) 0.38272(4) 0.0175(4) d . 1.000
C12 0.79489(6) 0.38262(6) 0.33515(4) 0.0202(5) d . 1.000
C13 0.80755(5) 0.42414(6) 0.36628(5) 0.0177(4) d . 1.000
N21A 0.74371(5) 0.41635(5) 0.49720(4) 0.0176(4) d . 0.524(9)
N22A 0.7096(2) 0.33279(7) 0.52206(8) 0.0337(6) d . 0.524(9)
C21A 0.69777(9) 0.38213(10) 0.49943(7) 0.0222(4) d . 0.524(9)
C22A 0.7664(2) 0.33514(11) 0.53522(7) 0.0541(6) d . 0.524(9)
C23A 0.78705(10) 0.38675(13) 0.51976(6) 0.0466(5) d . 0.524(9)
N21B 0.74371(5) 0.41635(5) 0.49720(4) 0.0176(4) d . 0.476
N22B 0.7753(2) 0.34040(12) 0.53532(7) 0.0578(7) d . 0.476
C21B 0.78875(10) 0.39268(13) 0.51782(6) 0.0456(5) d . 0.476
C22B 0.7184(2) 0.32956(7) 0.52551(9) 0.0360(6) d . 0.476
C23B 0.69929(11) 0.37657(11) 0.50203(7) 0.0229(4) d . 0.476
N31 0.92398(5) 0.24790(5) 0.44109(4) 0.0146(4) d . 1.000
N32 0.86053(6) 0.22813(6) 0.38748(4) 0.0220(4) d . 1.000
C31 0.91146(6) 0.21348(5) 0.40674(4) 0.0175(4) d . 1.000
C32 0.83883(5) 0.27460(6) 0.41061(5) 0.0230(5) d . 1.000
C33 0.87820(6) 0.28648(6) 0.44357(5) 0.0184(4) d . 1.000
N41 0.93337(5) 0.24332(6) 0.54494(4) 0.0164(3) d . 1.000
N42 0.87615(6) 0.26758(6) 0.60160(4) 0.0217(3) d . 1.000
C41 0.92001(6) 0.28427(5) 0.57442(5) 0.0201(3) d . 1.000
C42 0.86021(6) 0.21281(6) 0.58905(5) 0.0243(4) d . 1.000
C43 0.89569(7) 0.19822(5) 0.55413(5) 0.0234(3) d . 1.000
N51 0.74082(6) 0.56070(6) 0.39564(4) 0.0155(4) d . 1.000
N52 0.76173(6) 0.61641(6) 0.33729(4) 0.0261(4) d . 1.000
C51 0.78296(5) 0.58366(7) 0.37119(5) 0.0262(4) d . 1.000
C52 0.70257(6) 0.61459(7) 0.33991(5) 0.0224(5) d . 1.000
C53 0.69009(5) 0.58018(7) 0.37595(5) 0.0227(4) d . 1.000
N61 0.74517(6) 0.56789(5) 0.50157(4) 0.0169(4) d . 1.000
N62 0.73000(7) 0.62031(6) 0.56278(4) 0.0250(5) d . 1.000
C61 0.72668(7) 0.56723(6) 0.54383(5) 0.0243(5) d . 1.000
C62 0.75183(8) 0.65743(5) 0.53107(5) 0.0332(6) d . 1.000
C63 0.76104(8) 0.62476(6) 0.49348(5) 0.0334(7) d . 1.000
N71 0.57519(5) 0.75269(6) 0.43552(4) 0.0149(4) d . 1.000
N72 0.63613(6) 0.77861(6) 0.38173(4) 0.0216(4) d . 1.000
C71 0.58585(6) 0.79056(5) 0.40304(4) 0.0180(4) d . 1.000
C72 0.65936(6) 0.73032(7) 0.40148(5) 0.0239(5) d . 1.000
C73 0.62153(6) 0.71467(6) 0.43458(5) 0.0205(4) d . 1.000
N81 0.56574(5) 0.75928(6) 0.53993(4) 0.0159(4) d . 1.000
N82 0.63099(5) 0.74168(6) 0.59269(4) 0.0192(4) d . 1.000
C81 0.60626(6) 0.72298(5) 0.55409(4) 0.0189(4) d . 1.000
C82 0.60507(6) 0.79291(6) 0.60419(4) 0.0195(4) d . 1.000
C83 0.56495(6) 0.80341(5) 0.57150(5) 0.0189(4) d . 1.000
H1N12 0.72185 0.33604 0.33196 0.023 c N12 1.000
H1C11 0.68704 0.38635 0.39675 0.018 c C11 1.000
H1C12 0.81822 0.37037 0.31135 0.023 c C12 1.000
H1C13 0.84184 0.44543 0.36724 0.019 c C13 1.000
H1N22A 0.68579 0.30486 0.52727 0.042 c N22A 0.524
H1C21A 0.66178 0.39099 0.48697 0.034 c C21A 0.524
H1C22A 0.78678 0.30718 0.55142 0.085 c C22A 0.524
H1C23A 0.82478 0.40015 0.52379 0.075 c C23A 0.524
H1N22B 0.79834 0.31792 0.55001 0.090 c N22B 0.476
H1C21B 0.82515 0.40994 0.51998 0.071 c C21B 0.476
H1C22B 0.69705 0.29677 0.53329 0.045 c C22B 0.476
H1C23B 0.66184 0.38125 0.49086 0.034 c C23B 0.476
H1N32 0.84457 0.21126 0.36473 0.026 c N32 1.000
H1C31 0.93484 0.18300 0.39707 0.019 c C31 1.000
H1C32 0.80424 0.29412 0.40499 0.028 c C32 1.000
H1C33 0.87480 0.31620 0.46467 0.020 c C33 1.000
H1N42 0.86095 0.28777 0.62298 0.026 c N42 1.000
H1C41 0.93852 0.32007 0.57619 0.027 c C41 1.000
H1C42 0.83107 0.19014 0.60177 0.032 c C42 1.000
H1C43 0.89471 0.16306 0.53871 0.033 c C43 1.000
H1N52 0.78180 0.63509 0.31757 0.037 c N52 1.000
H1C51 0.82230 0.57794 0.37668 0.043 c C51 1.000
H1C52 0.67623 0.63309 0.32094 0.030 c C52 1.000
H1C53 0.65287 0.57110 0.38587 0.038 c C53 1.000
H1N62 0.72015 0.62920 0.58993 0.032 c N62 1.000
H1C61 0.71311 0.53430 0.55861 0.042 c C61 1.000
H1C62 0.75894 0.69692 0.53448 0.050 c C62 1.000
H1C63 0.77585 0.63867 0.46633 0.057 c C63 1.000
H1N72 0.65093 0.79789 0.35968 0.026 c N72 1.000
H1C71 0.56170 0.82155 0.39580 0.021 c C71 1.000
H1C72 0.69394 0.71193 0.39386 0.031 c C72 1.000
H1C73 0.62617 0.68302 0.45375 0.025 c C73 1.000
H1N82 0.65817 0.72446 0.60742 0.022 c N82 1.000
H1C81 0.61643 0.68885 0.53929 0.024 c C81 1.000
H1C82 0.61320 0.81590 0.62923 0.023 c C82 1.000
H1C83 0.54057 0.83556 0.57054 0.024 c C83 1.000

loop_
_atom_type_symbol
_atom_type_description
_atom_type_scat_dispersion_real
_atom_type_scat_dispersion_imag
_atom_type_scat_source
C C 0.0033 0.0016 'International Tables Vol C Tables 4.2.6.8 and 6.1.1.4'
H H 0.0000 0.0000 'International Tables Vol C Tables 4.2.6.8 and 6.1.1.4'
Mn Mn 0.3368 0.7283 'International Tables Vol C Tables 4.2.6.8 and 6.1.1.4'
N N 0.0061 0.0033 'International Tables Vol C Tables 4.2.6.8 and 6.1.1.4'
O O 0.0106 0.0060 'International Tables Vol C Tables 4.2.6.8 and 6.1.1.4'
V V 0.3005 0.5294 'International Tables Vol C Tables 4.2.6.8 and 6.1.1.4'

loop_
_geom_angle_atom_site_label_1
_geom_angle_atom_site_label_2
_geom_angle_atom_site_label_3
_geom_angle_site_symmetry_1
_geom_angle_site_symmetry_2
_geom_angle_site_symmetry_3
_geom_angle
_geom_angle_publ_flag
O1 Mn1 O7 . . . 172.20(10) .
O1 Mn1 N11 . . . 89.7 .
O1 Mn1 N21A . . . 92.3 .
O1 Mn1 N51 . . . 97.80(10) .
O1 Mn1 N61 . . . 86.10(10) .
O1 Mn1 N21B . . . 92.3 .
O7 Mn1 N11 . . . 96.30(10) .
O7 Mn1 N21A . . . 83.4 .
O7 Mn1 N51 . . . 87.7 .
O7 Mn1 N61 . . . 88.50(10) .
O7 Mn1 N21B . . . 83.4 .
N11 Mn1 N21A . . . 84.3 .
N11 Mn1 N51 . . . 84.80(10) .
N11 Mn1 N61 . . . 172.00(10) .
N11 Mn1 N21B . . . 84.3 .
N21A Mn1 N51 . . . 165.0 .
N21A Mn1 N61 . . . 102.60(10) .
N21A Mn1 N21B . . . 0.00(10) .
N51 Mn1 N61 . . . 89.10(10) .
N51 Mn1 N21B . . . 165.0 .
N61 Mn1 N21B . . . 102.60(10) .
O4 Mn2 O4 . . 3_755 171.90(10) .
O4 Mn2 N31 . . . 86.1 .
O4 Mn2 N31 . . 3_755 88.8 .
O4 Mn2 N41 . . . 94.60(10) .
O4 Mn2 N41 . . 3_755 91.3 .
O4 Mn2 N31 3_755 . . 88.8 .
O4 Mn2 N31 3_755 . 3_755 86.1 .
O4 Mn2 N41 3_755 . . 91.3 .
O4 Mn2 N41 3_755 . 3_755 94.60(10) .
N31 Mn2 N31 . . 3_755 101.40(10) .
N31 Mn2 N41 . . . 86.1 .
N31 Mn2 N41 . . 3_755 171.9 .
N31 Mn2 N41 3_755 . . 171.9 .
N31 Mn2 N41 3_755 . 3_755 86.1 .
N41 Mn2 N41 . . 3_755 86.50(10) .
O10 Mn3 O10 . . 3_665 171.90(10) .
O10 Mn3 N71 . . . 85.5 .
O10 Mn3 N71 . . 3_665 89.3 .
O10 Mn3 N81 . . . 95.40(10) .
O10 Mn3 N81 . . 3_665 90.6 .
O10 Mn3 N71 3_665 . . 89.3 .
O10 Mn3 N71 3_665 . 3_665 85.5 .
O10 Mn3 N81 3_665 . . 90.6 .
O10 Mn3 N81 3_665 . 3_665 95.40(10) .
N71 Mn3 N71 . . 3_665 100.30(10) .
N71 Mn3 N81 . . . 87.1 .
N71 Mn3 N81 . . 3_665 171.6 .
N71 Mn3 N81 3_665 . . 171.6 .
N71 Mn3 N81 3_665 . 3_665 87.1 .
N81 Mn3 N81 . . 3_665 85.80(10) .
O1 V1 O2 . . . 110.60(10) .
O1 V1 O3 . . . 108.90(10) .
O1 V1 O5 . . . 109.80(10) .
O2 V1 O3 . . . 111.30(10) .
O2 V1 O5 . . . 107.30(10) .
O3 V1 O5 . . . 108.90(10) .
O2 V2 O4 5_766 . . 108.40(10) .
O2 V2 O5 5_766 . . 110.30(10) .
O2 V2 O6 5_766 . . 111.00(10) .
O4 V2 O5 . . . 108.10(10) .
O4 V2 O6 . . . 109.40(10) .
O5 V2 O6 . . . 109.60(10) .
O7 V3 O8 . . . 109.10(10) .
O7 V3 O9 . . . 107.90(10) .
O7 V3 O11 . . . 111.10(10) .
O8 V3 O9 . . . 112.90(10) .
O8 V3 O11 . . . 108.30(10) .
O9 V3 O11 . . . 107.50(10) .
O8 V4 O10 5_666 . . 109.20(10) .
O8 V4 O11 5_666 . . 111.40(10) .
O8 V4 O12 5_666 . . 108.90(10) .
O10 V4 O11 . . . 106.70(10) .
O10 V4 O12 . . . 109.40(10) .
O11 V4 O12 . . . 111.30(10) .
Mn1 O1 V1 . . . 161.00(10) .
V1 O2 V2 . . 5_766 134.80(10) .
Mn2 O4 V2 . . . 163.50(10) .
V1 O5 V2 . . . 124.80(10) .
Mn1 O7 V3 . . . 170.10(10) .
V3 O8 V4 . . 5_666 135.90(10) .
Mn3 O10 V4 . . . 160.00(10) .
V3 O11 V4 . . . 128.00(10) .
Mn1 N11 C11 . . . 125.40(10) .
Mn1 N11 C13 . . . 129.20(10) .
C11 N11 C13 . . . 105.10(10) .
C11 N12 C12 . . . 107.60(10) .
N11 C11 N12 . . . 111.40(10) .
N12 C12 C13 . . . 105.90(10) .
N11 C13 C12 . . . 110.00(10) .
Mn1 N21A C21A . . . 124.10(10) .
Mn1 N21A C23A . . . 129.60(10) .
C21A N21A C23A . . . 105.10(10) .
C21A N22A C22A . . . 107.60(10) .
N21A C21A N22A . . . 111.40(10) .
N22A C22A C23A . . . 105.90(10) .
N21A C23A C22A . . . 110.00(10) .
Mn1 N21B C21B . . . 123.80(10) .
Mn1 N21B C23B . . . 129.90(10) .
C21B N21B C23B . . . 105.10(10) .
C21B N22B C22B . . . 107.60(10) .
N21B C21B N22B . . . 111.40(10) .
N22B C22B C23B . . . 105.90(10) .
N21B C23B C22B . . . 110.00(10) .
Mn2 N31 C31 . . . 132.00(10) .
Mn2 N31 C33 . . . 122.90(10) .
C31 N31 C33 . . . 105.10(10) .
C31 N32 C32 . . . 107.60(10) .
N31 C31 N32 . . . 111.40(10) .
N32 C32 C33 . . . 105.90(10) .
N31 C33 C32 . . . 110.00(10) .
Mn2 N41 C41 . . . 126.20(10) .
Mn2 N41 C43 . . . 128.60(10) .
C41 N41 C43 . . . 105.10(10) .
C41 N42 C42 . . . 107.60(10) .
N41 C41 N42 . . . 111.40(10) .
N42 C42 C43 . . . 105.90(10) .
N41 C43 C42 . . . 110.00(10) .
Mn1 N51 C51 . . . 127.30(10) .
Mn1 N51 C53 . . . 127.30(10) .
C51 N51 C53 . . . 105.10(10) .
C51 N52 C52 . . . 107.60(10) .
N51 C51 N52 . . . 111.40(10) .
N52 C52 C53 . . . 105.90(10) .
N51 C53 C52 . . . 110.00(10) .
Mn1 N61 C61 . . . 129.00(10) .
Mn1 N61 C63 . . . 126.00(10) .
C61 N61 C63 . . . 105.10(10) .
C61 N62 C62 . . . 107.60(10) .
N61 C61 N62 . . . 111.40(10) .
N62 C62 C63 . . . 105.90(10) .
N61 C63 C62 . . . 110.00(10) .
Mn3 N71 C71 . . . 128.80(10) .
Mn3 N71 C73 . . . 126.10(10) .
C71 N71 C73 . . . 105.10(10) .
C71 N72 C72 . . . 107.60(10) .
N71 C71 N72 . . . 111.40(10) .
N72 C72 C73 . . . 105.90(10) .
N71 C73 C72 . . . 110.00(10) .
Mn3 N81 C81 . . . 130.40(10) .
Mn3 N81 C83 . . . 123.80(10) .
C81 N81 C83 . . . 105.10(10) .
C81 N82 C82 . . . 107.60(10) .
N81 C81 N82 . . . 111.40(10) .
N82 C82 C83 . . . 105.90(10) .
N81 C83 C82 . . . 110.00(10) .
C11 N12 H1N12 . . . 126.2 .
C12 N12 H1N12 . . . 126.2 .
N11 C11 H1C11 . . . 124.3 .
N12 C11 H1C11 . . . 124.3 .
N12 C12 H1C12 . . . 127.1 .
C13 C12 H1C12 . . . 127.1 .
N11 C13 H1C13 . . . 125.0 .
C12 C13 H1C13 . . . 125.0 .
C21A N22A H1N22A . . . 126.2 .
C22A N22A H1N22A . . . 126.2 .
N21A C21A H1C21A . . . 124.3 .
N22A C21A H1C21A . . . 124.3 .
N22A C22A H1C22A . . . 127.1 .
C23A C22A H1C22A . . . 127.1 .
N21A C23A H1C23A . . . 125.0 .
C22A C23A H1C23A . . . 125.0 .
C21B N22B H1N22B . . . 126.2 .
C22B N22B H1N22B . . . 126.2 .
N21B C21B H1C21B . . . 124.3 .
N22B C21B H1C21B . . . 124.3 .
N22B C22B H1C22B . . . 127.1 .
C23B C22B H1C22B . . . 127.1 .
N21B C23B H1C23B . . . 125.0 .
C22B C23B H1C23B . . . 125.0 .
C31 N32 H1N32 . . . 126.2 .
C32 N32 H1N32 . . . 126.2 .
N31 C31 H1C31 . . . 124.3 .
N32 C31 H1C31 . . . 124.3 .
N32 C32 H1C32 . . . 127.1 .
C33 C32 H1C32 . . . 127.1 .
N31 C33 H1C33 . . . 125.0 .
C32 C33 H1C33 . . . 125.0 .
C41 N42 H1N42 . . . 126.2 .
C42 N42 H1N42 . . . 126.2 .
N41 C41 H1C41 . . . 124.3 .
N42 C41 H1C41 . . . 124.3 .
N42 C42 H1C42 . . . 127.1 .
C43 C42 H1C42 . . . 127.1 .
N41 C43 H1C43 . . . 125.0 .
C42 C43 H1C43 . . . 125.0 .
C51 N52 H1N52 . . . 126.2 .
C52 N52 H1N52 . . . 126.2 .
N51 C51 H1C51 . . . 124.3 .
N52 C51 H1C51 . . . 124.3 .
N52 C52 H1C52 . . . 127.1 .
C53 C52 H1C52 . . . 127.1 .
N51 C53 H1C53 . . . 125.0 .
C52 C53 H1C53 . . . 125.0 .
C61 N62 H1N62 . . . 126.2 .
C62 N62 H1N62 . . . 126.2 .
N61 C61 H1C61 . . . 124.3 .
N62 C61 H1C61 . . . 124.3 .
N62 C62 H1C62 . . . 127.1 .
C63 C62 H1C62 . . . 127.1 .
N61 C63 H1C63 . . . 125.0 .
C62 C63 H1C63 . . . 125.0 .
C71 N72 H1N72 . . . 126.2 .
C72 N72 H1N72 . . . 126.2 .
N71 C71 H1C71 . . . 124.3 .
N72 C71 H1C71 . . . 124.3 .
N72 C72 H1C72 . . . 127.1 .
C73 C72 H1C72 . . . 127.1 .
N71 C73 H1C73 . . . 125.0 .
C72 C73 H1C73 . . . 125.0 .
C81 N82 H1N82 . . . 126.2 .
C82 N82 H1N82 . . . 126.2 .
N81 C81 H1C81 . . . 124.3 .
N82 C81 H1C81 . . . 124.3 .
N82 C82 H1C82 . . . 127.1 .
C83 C82 H1C82 . . . 127.1 .
N81 C83 H1C83 . . . 125.0 .
C82 C83 H1C83 . . . 125.0 .

loop_
_geom_bond_atom_site_label_1
_geom_bond_atom_site_label_2
_geom_bond_site_symmetry_1
_geom_bond_site_symmetry_2
_geom_bond_distance
_geom_bond_publ_flag
Mn1 O1 . . 2.1570(10) .
Mn1 O7 . . 2.2020(10) .
Mn1 N11 . . 2.2620(10) .
Mn1 N21A . . 2.2600(10) .
Mn1 N21B . . 2.2600(10) .
Mn1 N51 . . 2.2620(10) .
Mn1 N61 . . 2.2160(10) .
Mn2 O4 . . 2.1320(10) .
Mn2 O4 . 3_755 2.1320(10) .
Mn2 N31 . . 2.2640(10) .
Mn2 N31 . 3_755 2.2640(10) .
Mn2 N41 . . 2.2520(10) .
Mn2 N41 . 3_755 2.2520(10) .
Mn3 O10 . . 2.1260(10) .
Mn3 O10 . 3_665 2.1260(10) .
Mn3 N71 . . 2.2570(10) .
Mn3 N71 . 3_665 2.2570(10) .
Mn3 N81 . . 2.2460(10) .
Mn3 N81 . 3_665 2.2460(10) .
V1 O1 . . 1.6510(10) .
V1 O2 . . 1.7970(10) .
V1 O3 . . 1.6370(10) .
V1 O5 . . 1.8200(10) .
V2 O2 . 5_766 1.8040(10) .
V2 O4 . . 1.6440(10) .
V2 O5 . . 1.8120(10) .
V2 O6 . . 1.6380(10) .
V3 O7 . . 1.6400(10) .
V3 O8 . . 1.7960(10) .
V3 O9 . . 1.6500(10) .
V3 O11 . . 1.8100(10) .
V4 O8 . 5_666 1.8060(10) .
V4 O10 . . 1.6410(10) .
V4 O11 . . 1.8140(10) .
V4 O12 . . 1.6330(10) .
N11 C11 . . 1.3210(10) .
N11 C13 . . 1.3810(10) .
N12 C11 . . 1.3470(10) .
N12 C12 . . 1.3660(10) .
C12 C13 . . 1.3600(10) .
N21A C21A . . 1.3210(10) .
N21A C23A . . 1.3810(10) .
N22A C21A . . 1.3470(10) .
N22A C22A . . 1.3660(10) .
C22A C23A . . 1.3600(10) .
N21B C21B . . 1.3210(10) .
N21B C23B . . 1.3810(10) .
N22B C21B . . 1.3470(10) .
N22B C22B . . 1.3660(10) .
C22B C23B . . 1.3600(10) .
N31 C31 . . 1.3210(10) .
N31 C33 . . 1.3810(10) .
N32 C31 . . 1.3470(10) .
N32 C32 . . 1.3660(10) .
C32 C33 . . 1.3600(10) .
N41 C41 . . 1.3210(10) .
N41 C43 . . 1.3810(10) .
N42 C41 . . 1.3470(10) .
N42 C42 . . 1.3660(10) .
C42 C43 . . 1.3600(10) .
N51 C51 . . 1.3210(10) .
N51 C53 . . 1.3810(10) .
N52 C51 . . 1.3470(10) .
N52 C52 . . 1.3660(10) .
C52 C53 . . 1.3600(10) .
N61 C61 . . 1.3210(10) .
N61 C63 . . 1.3810(10) .
N62 C61 . . 1.3470(10) .
N62 C62 . . 1.3660(10) .
C62 C63 . . 1.3600(10) .
N71 C71 . . 1.3210(10) .
N71 C73 . . 1.3810(10) .
N72 C71 . . 1.3470(10) .
N72 C72 . . 1.3660(10) .
C72 C73 . . 1.3600(10) .
N81 C81 . . 1.3210(10) .
N81 C83 . . 1.3810(10) .
N82 C81 . . 1.3470(10) .
N82 C82 . . 1.3660(10) .
C82 C83 . . 1.3600(10) .
N12 H1N12 . . 0.860 .
C11 H1C11 . . 0.930 .
C12 H1C12 . . 0.930 .
C13 H1C13 . . 0.930 .
N22A H1N22A . . 0.860 .
C21A H1C21A . . 0.930 .
C22A H1C22A . . 0.930 .
C23A H1C23A . . 0.930 .
N22B H1N22B . . 0.860 .
C21B H1C21B . . 0.930 .
C22B H1C22B . . 0.930 .
C23B H1C23B . . 0.930 .
N32 H1N32 . . 0.860 .
C31 H1C31 . . 0.930 .
C32 H1C32 . . 0.930 .
C33 H1C33 . . 0.930 .
N42 H1N42 . . 0.860 .
C41 H1C41 . . 0.930 .
C42 H1C42 . . 0.930 .
C43 H1C43 . . 0.930 .
N52 H1N52 . . 0.860 .
C51 H1C51 . . 0.930 .
C52 H1C52 . . 0.930 .
C53 H1C53 . . 0.930 .
N62 H1N62 . . 0.860 .
C61 H1C61 . . 0.930 .
C62 H1C62 . . 0.930 .
C63 H1C63 . . 0.930 .
N72 H1N72 . . 0.860 .
C71 H1C71 . . 0.930 .
C72 H1C72 . . 0.930 .
C73 H1C73 . . 0.930 .
N82 H1N82 . . 0.860 .
C81 H1C81 . . 0.930 .
C82 H1C82 . . 0.930 .
C83 H1C83 . . 0.930 .

loop_
_geom_contact_atom_site_label_1
_geom_contact_atom_site_label_2
_geom_contact_distance
_geom_contact_site_symmetry_1
_geom_contact_site_symmetry_2
_geom_contact_publ_flag
Mn1 V2 5.922 . . .
Mn1 V4 5.957 . . .
V2 V2 4.1360(10) . 5_766 .
V4 V4 4.2250(10) . 5_666 .
O2 C52 3.375(2) . 4_565 .
O3 C22A 3.488(3) . 10_544 .
O3 N42 2.791(2) . 10_544 .
O3 C51 3.325(2) . . .
O3 N22B 3.455(3) . 10_544 .
O5 N72 2.764(2) . 16_645 .
O5 C72 3.432(2) . 16_645 .
O6 C41 3.297(2) . . .
O6 N52 2.782(2) . 4_565 .
O8 C12 3.314(2) . 4_565 .
O9 N62 2.851(2) . 10_544 .
O9 N82 2.762(2) . 10_544 .
O11 N32 2.890(2) . 16_545 .
O12 N12 2.774(2) . 4_565 .
O12 C81 3.365(2) . . .
O12 C82 3.447(2) . 6_466 .
N12 C61 3.329(2) . 10_544 .
C11 C21A 3.510(2) . . .
C11 C61 3.402(2) . 10_544 .
C11 C82 3.565(2) . 7_546 .
C11 C23B 3.590(2) . . .
C12 C21A 3.393(2) . 10_544 .
C12 C32 3.494(2) . . .
C12 C23B 3.418(2) . 10_544 .
N22A C72 3.469(2) . 7_546 .
C31 C71 3.507(2) . 16_645 .
C31 C73 3.556(2) . 14_455 .
N62 C53 3.280(2) . 4_565 .
C61 C52 3.487(2) . 4_565 .
C61 C53 3.409(2) . 4_565 .
C52 C72 3.379(2) . . .
C72 C22B 3.427(2) . 7_556 .
C73 C81 3.560(2) . . .
N82 C82 3.399(2) . 6_466 .
N82 C83 3.369(2) . 6_466 .
C81 C82 3.568(2) . 6_466 .
C82 C83 3.525(2) . 6_466 .

loop_
_geom_hbond_atom_site_label_D
_geom_hbond_atom_site_label_H
_geom_hbond_atom_site_label_A
_geom_hbond_site_symmetry_A
_geom_hbond_distance_DH
_geom_hbond_distance_HA
_geom_hbond_distance_DA
_geom_hbond_angle_DHA
_geom_hbond_publ_flag
N12 H1N12 O12 10_544 0.86 1.97 2.774(2) 154.5 .
N32 H1N32 O11 14_455 0.86 2.07 2.890(2) 158.9 .
N42 H1N42 O3 4_565 0.86 2.00 2.791(2) 152.8 .
N52 H1N52 O6 10_544 0.86 1.96 2.782(2) 160.5 .
N62 H1N62 O9 4_565 0.86 2.02 2.851(2) 161.4 .
N72 H1N72 O5 14_465 0.86 1.99 2.764(2) 148.8 .
N82 H1N82 O9 4_565 0.86 1.92 2.762(2) 166.4 .
C51 H1C51 O3 . 0.93 2.41 3.325(2) 167.7 .
